data_1540295
loop_
_publ_author_name
'Lin, J.'
'Hoenle, W.'
'von Schnering, H.G.'

_publ_section_title
;
 Synthesis and structure of the oxide polyphosphides Na3M7(P3)3O (M= Sr
 and Eu)
;
_journal_name_full 'Journal of Alloys Compd.'
_journal_page_first 455
_journal_page_last 465
_journal_volume 178
_journal_year 1992
_chemical_formula_sum 'Eu7 Na3 O P9'
_chemical_name_systematic 'Na3 Eu7 (P3)3 O'
_space_group_IT_number 193
_symmetry_space_group_name_Hall '-P 6c 2'
_symmetry_space_group_name_H-M 'P 63/m c m'
_cell_angle_alpha 90
_cell_angle_beta 90
_cell_angle_gamma 120
_cell_formula_units_Z 2
_cell_length_a 8.698
_cell_length_b 8.698
_cell_length_c 13.729
_cell_volume 899.515
_citation_journal_id_ASTM JALCEU
_cod_data_source_file Lin_JALCEU_1992_1532.cif
_cod_data_source_block Eu7Na3O1P9
_cod_original_cell_volume 899.5148
_cod_original_formula_sum 'Eu7 Na3 O1 P9'
_cod_database_code 1540295

loop_
_symmetry_equiv_pos_as_xyz
x,y,z
x-y,x,z+1/2
-y,x-y,z
-x,-y,z+1/2
-x+y,-x,z
y,-x+y,z+1/2
-y,-x,-z
x-y,-y,-z+1/2
x,x-y,-z
y,x,-z+1/2
-x+y,y,-z
-x,-x+y,-z+1/2
-x,-y,-z
-x+y,-x,-z-1/2
y,-x+y,-z
x,y,-z-1/2
x-y,x,-z
-y,x-y,-z-1/2
y,x,z
-x+y,y,z-1/2
-x,-x+y,z
-y,-x,z-1/2
x-y,-y,z
x,x-y,z-1/2

loop_
_atom_site_label
_atom_site_type_symbol
_atom_site_fract_x
_atom_site_fract_y
_atom_site_fract_z
_atom_site_occupancy
_atom_site_U_iso_or_equiv
O1 O-2 0 0 0 1 0.0
Eu2 Eu+2 0.3333 0.6667 0.25 1 0.0
P1 P-1 0.7257 0 0.25 1 0.0
P2 P-1 0.5869 0 0.3858 1 0.0
Eu1 Eu+2 0.24248 0 0.10168 0.8333 0.0
Na1 Na+1 0.24248 0 0.10168 0.1667 0.0
Na2 Na+1 0.3333 0.6667 0 1 0.0
